data_7708548
loop_
_publ_author_name
'Su, Yu-Qiao'
'Fu, Lianshe'
'Cui, Guang Hua'

_publ_section_title
;
 Two chemically robust Cd(II)-frameworks for efficient sensing of
 levofloxacin, benzaldehyde, and Fe3+ ions
;
_journal_name_full 'Dalton Transactions'
_journal_paper_doi 10.1039/D1DT03205D
_journal_year 2021
_chemical_formula_moiety 'C22 H18 Cd N3 O4 S'
_chemical_formula_sum 'C22 H18 Cd N3 O4 S'
_chemical_formula_weight 532.85
_space_group_crystal_system monoclinic
_space_group_IT_number 14
_space_group_name_Hall '-P 2yn'
_space_group_name_H-M_alt 'P 1 21/n 1'
_atom_sites_solution_hydrogens geom
_audit_creation_date 2020-12-22
_audit_creation_method
;
Olex2 1.2-beta
(compiled 2018.05.29 svn.r3508 for OlexSys, GUI svn.r5506)
;
_audit_update_record
;
2021-08-15 deposited with the CCDC.	2021-10-12 downloaded from the CCDC.
;
_cell_angle_alpha 90
_cell_angle_beta 117.238(13)
_cell_angle_gamma 90
_cell_formula_units_Z 4
_cell_length_a 10.1950(12)
_cell_length_b 21.3148(15)
_cell_length_c 10.7401(9)
_cell_measurement_reflns_used 8149
_cell_measurement_temperature 293(2)
_cell_measurement_theta_max 30.1180
_cell_measurement_theta_min 2.4110
_cell_volume 2075.1(4)
_computing_cell_refinement 'CrysAlisPro 1.171.39.46e (Rigaku OD, 2018)'
_computing_data_collection 'CrysAlisPro 1.171.39.46e (Rigaku OD, 2018)'
_computing_data_reduction 'CrysAlisPro 1.171.39.46e (Rigaku OD, 2018)'
_computing_molecular_graphics 'Olex2 (Dolomanov et al., 2009)'
_computing_publication_material 'Olex2 (Dolomanov et al., 2009)'
_computing_structure_refinement 'ShelXL (Sheldrick, 2015)'
_computing_structure_solution 'SHELXT 2018/2 (Sheldrick, 2018)'
_diffrn_ambient_temperature 293(2)
_diffrn_detector 'CCD plate'
_diffrn_measured_fraction_theta_full 0.991
_diffrn_measured_fraction_theta_max 0.943
_diffrn_measurement_details
;
List of Runs (angles in degrees, time in seconds):

  # Type    Start    End  Width  t~exp~   \w     \q     \k     \f   Frames
#--------------------------------------------------------------------------
  1  \w    -74.00 110.00   0.50    0.50    --   20.00  54.00-180.00  368
  2  \w    -23.00  92.00   0.50    0.50    --   20.00  54.00  30.00  230
  3  \w    -23.00  92.00   0.50    0.50    --   20.00  54.00  30.00  230
  4  \w     11.00 110.00   0.50    0.50    --   20.00  54.00 120.00  198
  5  \w    -66.00 -41.00   0.50    0.50    --   20.00  54.00   0.00   50
  6  \w    -36.00 110.00   0.50    0.50    --   20.00  54.00   0.00  292
  7  \w    -69.00 -32.00   0.50    0.50    --   20.00  54.00-150.00   74
  8  \w     56.00 110.00   0.50    0.50    --   20.00  54.00-150.00  108
;
_diffrn_measurement_device 'two-circle diffractometer'
_diffrn_measurement_device_type 'XtaLAB Mini II'
_diffrn_measurement_method '\w scans'
_diffrn_orient_matrix_type 'CrysAlisPro convention (1999,Acta A55,543-557)'
_diffrn_orient_matrix_UB_11 0.0287593000
_diffrn_orient_matrix_UB_12 -0.0039442000
_diffrn_orient_matrix_UB_13 0.0733107000
_diffrn_orient_matrix_UB_21 -0.0267777000
_diffrn_orient_matrix_UB_22 0.0301476000
_diffrn_orient_matrix_UB_23 0.0049863000
_diffrn_orient_matrix_UB_31 -0.0677805000
_diffrn_orient_matrix_UB_32 -0.0134851000
_diffrn_orient_matrix_UB_33 -0.0099441000
_diffrn_radiation_monochromator graphite
_diffrn_radiation_probe x-ray
_diffrn_radiation_type MoK\a
_diffrn_radiation_wavelength 0.71073
_diffrn_reflns_av_R_equivalents 0.0362
_diffrn_reflns_av_unetI/netI 0.0301
_diffrn_reflns_Laue_measured_fraction_full 0.991
_diffrn_reflns_Laue_measured_fraction_max 0.943
_diffrn_reflns_limit_h_max 14
_diffrn_reflns_limit_h_min -14
_diffrn_reflns_limit_k_max 29
_diffrn_reflns_limit_k_min -29
_diffrn_reflns_limit_l_max 15
_diffrn_reflns_limit_l_min -15
_diffrn_reflns_number 27549
_diffrn_reflns_point_group_measured_fraction_full 0.991
_diffrn_reflns_point_group_measured_fraction_max 0.943
_diffrn_reflns_theta_full 25.242
_diffrn_reflns_theta_max 30.503
_diffrn_reflns_theta_min 2.337
_diffrn_source 'fine-focus sealed X-ray tube'
_diffrn_source_type 'Rigaku (Mo) X-ray Source'
_exptl_absorpt_coefficient_mu 1.188
_exptl_absorpt_correction_T_max 1.00000
_exptl_absorpt_correction_T_min 0.61314
_exptl_absorpt_correction_type multi-scan
_exptl_absorpt_process_details
;
CrysAlisPro 1.171.39.46e (Rigaku Oxford Diffraction, 2018)
Empirical absorption correction using spherical harmonics,
 implemented in SCALE3 ABSPACK scaling algorithm.
;
_exptl_crystal_colour colourless
_exptl_crystal_colour_primary colourless
_exptl_crystal_density_diffrn 1.706
_exptl_crystal_description block
_exptl_crystal_F_000 1068
_exptl_crystal_size_max 0.26
_exptl_crystal_size_mid 0.24
_exptl_crystal_size_min 0.22
_refine_diff_density_max 0.549
_refine_diff_density_min -1.321
_refine_diff_density_rms 0.093
_refine_ls_extinction_method none
_refine_ls_goodness_of_fit_ref 1.072
_refine_ls_hydrogen_treatment constr
_refine_ls_matrix_type full
_refine_ls_number_parameters 280
_refine_ls_number_reflns 5984
_refine_ls_number_restraints 0
_refine_ls_restrained_S_all 1.072
_refine_ls_R_factor_all 0.0429
_refine_ls_R_factor_gt 0.0319
_refine_ls_shift/su_max 0.001
_refine_ls_shift/su_mean 0.000
_refine_ls_structure_factor_coef Fsqd
_refine_ls_weighting_details 'w=1/[\s^2^(Fo^2^)+(0.0346P)^2^+1.3242P] where P=(Fo^2^+2Fc^2^)/3'
_refine_ls_weighting_scheme calc
_refine_ls_wR_factor_gt 0.0735
_refine_ls_wR_factor_ref 0.0785
_reflns_Friedel_coverage 0.000
_reflns_number_gt 4961
_reflns_number_total 5984
_reflns_threshold_expression 'I > 2\s(I)'
_cod_data_source_file d1dt03205d2.cif
_cod_data_source_block sys-149
_cod_database_code 7708548
_shelx_shelxl_version_number 2018/3
_chemical_oxdiff_formula 'C1 H1 O1 N1 Cd1 S1'
_shelx_space_group_comment
;
The symmetry employed for this shelxl refinement is uniquely defined
by the following loop, which should always be used as a source of
symmetry information in preference to the above space-group names.
They are only intended as comments.
;
_shelx_estimated_absorpt_t_max 0.780
_shelx_estimated_absorpt_t_min 0.748
_reflns_odcompleteness_completeness 99.02
_reflns_odcompleteness_iscentric 1
_reflns_odcompleteness_theta 26.32
_olex2_refinement_description
;
1. Fixed Uiso
 At 1.2 times of:
  All C(H) groups, All C(H,H) groups
2.a Secondary CH2 refined with riding coordinates:
 C14(H14A,H14B), C16(H16A,H16B), C17(H17A,H17B), C15(H15A,H15B)
2.b Aromatic/amide H refined with riding coordinates:
 C8(H8), C3(H3), C4(H4), C11(H11), C22(H22), C9(H9), C10(H10), C19(H19),
 C21(H21), C20(H20)
;
_olex2_submission_special_instructions 'No special instructions were received'
_oxdiff_exptl_absorpt_empirical_details
;
Empirical correction (ABSPACK) includes:
- Absorption correction using spherical harmonics
- Frame scaling
;
_oxdiff_exptl_absorpt_empirical_full_max 1.661
_oxdiff_exptl_absorpt_empirical_full_min 0.745

loop_
_space_group_symop_operation_xyz
'x, y, z'
'-x+1/2, y+1/2, -z+1/2'
'-x, -y, -z'
'x-1/2, -y-1/2, z-1/2'

loop_
_atom_site_label
_atom_site_type_symbol
_atom_site_fract_x
_atom_site_fract_y
_atom_site_fract_z
_atom_site_U_iso_or_equiv
_atom_site_adp_type
_atom_site_occupancy
_atom_site_site_symmetry_order
_atom_site_calc_flag
_atom_site_refinement_flags_posn
_atom_site_refinement_flags_adp
_atom_site_refinement_flags_occupancy
_atom_site_disorder_assembly
_atom_site_disorder_group
Cd1 Cd 0.58935(2) 0.37326(2) 0.19810(2) 0.02458(5) Uani 1 1 d . . . . .
S1 S 0.32659(6) 0.24009(3) 0.41872(6) 0.03018(13) Uani 1 1 d . . . . .
O2 O 0.50402(19) 0.30457(9) 0.30877(18) 0.0369(4) Uani 1 1 d . . . . .
O1 O 0.3356(2) 0.37049(8) 0.1663(2) 0.0386(4) Uani 1 1 d . . . . .
O4 O 0.0038(2) 0.19073(10) 0.50061(19) 0.0410(4) Uani 1 1 d . . . . .
O3 O 0.2380(2) 0.16325(10) 0.59904(19) 0.0434(5) Uani 1 1 d . . . . .
N2 N 0.6966(2) 0.57391(9) 0.19091(19) 0.0271(4) Uani 1 1 d . . . . .
N1 N 0.6013(2) 0.47896(9) 0.17967(18) 0.0246(4) Uani 1 1 d . . . . .
N3 N 1.1997(2) 0.62797(10) 0.5799(2) 0.0318(4) Uani 1 1 d . . . . .
C2 C 0.2678(3) 0.29814(11) 0.2942(2) 0.0276(5) Uani 1 1 d . . . . .
C13 C 0.6891(2) 0.51344(11) 0.1462(2) 0.0245(4) Uani 1 1 d . . . . .
C7 C 0.5491(2) 0.51875(11) 0.2506(2) 0.0258(4) Uani 1 1 d . . . . .
C1 C 0.3747(3) 0.32631(12) 0.2525(2) 0.0295(5) Uani 1 1 d . . . . .
C12 C 0.6084(3) 0.57838(11) 0.2582(2) 0.0279(5) Uani 1 1 d . . . . .
C8 C 0.4501(3) 0.50788(13) 0.3045(2) 0.0337(5) Uani 1 1 d . . . . .
H8 H 0.409082 0.468465 0.299986 0.040 Uiso 1 1 calc R . . . .
C3 C 0.1240(3) 0.31361(13) 0.2532(3) 0.0360(6) Uani 1 1 d . . . . .
H3 H 0.073064 0.343813 0.185768 0.043 Uiso 1 1 calc R . . . .
C18 C 0.9366(3) 0.62500(11) 0.3298(2) 0.0280(5) Uani 1 1 d . . . . .
C4 C 0.0612(3) 0.27904(13) 0.3238(3) 0.0354(5) Uani 1 1 d . . . . .
H4 H -0.035594 0.284111 0.308708 0.042 Uiso 1 1 calc R . . . .
C14 C 0.7617(3) 0.49278(12) 0.0595(2) 0.0304(5) Uani 1 1 d . . . . .
H14A H 0.742538 0.524278 -0.011946 0.036 Uiso 1 1 calc R . . . .
H14B H 0.714651 0.454256 0.011969 0.036 Uiso 1 1 calc R . . . .
C6 C 0.1310(3) 0.19438(12) 0.5104(2) 0.0301(5) Uani 1 1 d . . . . .
C5 C 0.1571(3) 0.23739(11) 0.4165(2) 0.0282(5) Uani 1 1 d . . . . .
C16 C 0.9948(3) 0.47046(14) 0.0371(3) 0.0408(6) Uani 1 1 d . . . . .
H16A H 1.092813 0.452917 0.089513 0.049 Uiso 1 1 calc R . . . .
H16B H 0.935133 0.439810 -0.032701 0.049 Uiso 1 1 calc R . . . .
C11 C 0.5773(3) 0.62855(13) 0.3226(3) 0.0393(6) Uani 1 1 d . . . . .
H11 H 0.620778 0.667677 0.330323 0.047 Uiso 1 1 calc R . . . .
C17 C 0.7965(3) 0.62322(12) 0.1926(2) 0.0324(5) Uani 1 1 d . . . . .
H17A H 0.746999 0.663452 0.177241 0.039 Uiso 1 1 calc R . . . .
H17B H 0.821336 0.616274 0.116639 0.039 Uiso 1 1 calc R . . . .
C15 C 0.9282(3) 0.48143(15) 0.1368(3) 0.0389(6) Uani 1 1 d . . . . .
H15A H 0.975644 0.517447 0.195445 0.047 Uiso 1 1 calc R . . . .
H15B H 0.947835 0.445190 0.197391 0.047 Uiso 1 1 calc R . . . .
C22 C 1.0445(3) 0.66846(13) 0.3525(3) 0.0383(6) Uani 1 1 d . . . . .
H22 H 1.030965 0.697716 0.283386 0.046 Uiso 1 1 calc R . . . .
C9 C 0.4157(3) 0.55831(15) 0.3648(3) 0.0430(7) Uani 1 1 d . . . . .
H9 H 0.348510 0.552703 0.400077 0.052 Uiso 1 1 calc R . . . .
C10 C 0.4784(4) 0.61720(14) 0.3746(3) 0.0448(7) Uani 1 1 d . . . . .
H10 H 0.453052 0.649709 0.417261 0.054 Uiso 1 1 calc R . . . .
C19 C 0.9632(3) 0.58362(15) 0.4379(3) 0.0485(8) Uani 1 1 d . . . . .
H19 H 0.892754 0.553871 0.429168 0.058 Uiso 1 1 calc R . . . .
C21 C 1.1729(3) 0.66905(13) 0.4772(3) 0.0385(6) Uani 1 1 d . . . . .
H21 H 1.243810 0.699305 0.490236 0.046 Uiso 1 1 calc R . . . .
C20 C 1.0947(3) 0.58689(16) 0.5582(3) 0.0487(8) Uani 1 1 d . . . . .
H20 H 1.110694 0.558249 0.629072 0.058 Uiso 1 1 calc R . . . .

loop_
_atom_site_aniso_label
_atom_site_aniso_U_11
_atom_site_aniso_U_22
_atom_site_aniso_U_33
_atom_site_aniso_U_23
_atom_site_aniso_U_13
_atom_site_aniso_U_12
Cd1 0.02620(9) 0.02567(9) 0.02491(8) -0.00296(6) 0.01434(6) -0.00282(7)
S1 0.0278(3) 0.0328(3) 0.0311(3) 0.0060(2) 0.0145(2) -0.0008(2)
O2 0.0302(9) 0.0450(11) 0.0372(9) 0.0024(8) 0.0170(8) -0.0079(8)
O1 0.0480(11) 0.0311(10) 0.0506(10) 0.0094(8) 0.0346(9) 0.0015(8)
O4 0.0368(10) 0.0514(12) 0.0409(9) 0.0112(8) 0.0231(8) -0.0052(9)
O3 0.0383(10) 0.0512(13) 0.0411(10) 0.0177(9) 0.0186(8) -0.0005(9)
N2 0.0237(9) 0.0269(10) 0.0275(9) 0.0015(7) 0.0088(7) -0.0047(8)
N1 0.0261(9) 0.0256(10) 0.0242(8) -0.0005(7) 0.0133(7) -0.0023(8)
N3 0.0280(10) 0.0387(12) 0.0262(9) 0.0004(8) 0.0103(8) -0.0061(9)
C2 0.0319(12) 0.0244(12) 0.0296(10) 0.0005(8) 0.0168(9) -0.0050(9)
C13 0.0207(10) 0.0277(11) 0.0219(9) 0.0027(8) 0.0070(8) -0.0002(9)
C7 0.0262(11) 0.0275(12) 0.0224(9) -0.0014(8) 0.0099(8) -0.0008(9)
C1 0.0380(13) 0.0268(12) 0.0298(10) -0.0076(9) 0.0209(10) -0.0090(10)
C12 0.0269(11) 0.0282(12) 0.0251(10) -0.0001(8) 0.0090(9) -0.0010(9)
C8 0.0382(13) 0.0357(14) 0.0334(11) -0.0022(10) 0.0217(10) -0.0041(11)
C3 0.0354(13) 0.0340(14) 0.0405(13) 0.0130(10) 0.0190(11) 0.0030(11)
C18 0.0284(11) 0.0267(12) 0.0264(10) 0.0034(8) 0.0104(9) -0.0028(9)
C4 0.0288(12) 0.0376(15) 0.0440(13) 0.0088(11) 0.0203(11) 0.0016(11)
C14 0.0290(11) 0.0374(14) 0.0293(10) 0.0021(9) 0.0172(9) -0.0015(10)
C6 0.0377(13) 0.0294(12) 0.0257(10) -0.0023(8) 0.0167(10) -0.0077(10)
C5 0.0309(12) 0.0278(12) 0.0304(10) 0.0012(8) 0.0179(9) -0.0049(10)
C16 0.0433(15) 0.0422(16) 0.0518(15) 0.0161(12) 0.0348(13) 0.0131(13)
C11 0.0466(16) 0.0294(14) 0.0400(13) -0.0067(10) 0.0183(12) -0.0017(12)
C17 0.0290(12) 0.0311(13) 0.0288(10) 0.0069(9) 0.0060(9) -0.0068(10)
C15 0.0339(13) 0.0530(17) 0.0366(12) 0.0153(11) 0.0220(11) 0.0096(12)
C22 0.0377(14) 0.0336(14) 0.0347(12) 0.0095(10) 0.0089(11) -0.0089(11)
C9 0.0487(16) 0.0523(18) 0.0386(13) -0.0050(12) 0.0290(13) 0.0023(14)
C10 0.0558(18) 0.0382(16) 0.0451(15) -0.0118(11) 0.0270(14) 0.0036(13)
C19 0.0387(15) 0.0560(19) 0.0360(13) 0.0165(12) 0.0042(11) -0.0218(14)
C21 0.0339(13) 0.0347(14) 0.0377(12) 0.0047(10) 0.0085(11) -0.0119(11)
C20 0.0391(15) 0.063(2) 0.0315(12) 0.0193(12) 0.0056(11) -0.0160(14)

loop_
_atom_type_symbol
_atom_type_description
_atom_type_scat_dispersion_real
_atom_type_scat_dispersion_imag
_atom_type_scat_source
C C 0.0033 0.0016 'International Tables Vol C Tables 4.2.6.8 and 6.1.1.4'
H H 0.0000 0.0000 'International Tables Vol C Tables 4.2.6.8 and 6.1.1.4'
Cd Cd -0.8075 1.2024 'International Tables Vol C Tables 4.2.6.8 and 6.1.1.4'
N N 0.0061 0.0033 'International Tables Vol C Tables 4.2.6.8 and 6.1.1.4'
O O 0.0106 0.0060 'International Tables Vol C Tables 4.2.6.8 and 6.1.1.4'
S S 0.1246 0.1234 'International Tables Vol C Tables 4.2.6.8 and 6.1.1.4'

loop_
_geom_angle_atom_site_label_1
_geom_angle_atom_site_label_2
_geom_angle_atom_site_label_3
_geom_angle
_geom_angle_site_symmetry_1
_geom_angle_site_symmetry_3
_geom_angle_publ_flag
O2 Cd1 O1 55.27(6) . . ?
O2 Cd1 O4 91.45(7) . 4_665 ?
O2 Cd1 O3 120.00(7) . 4_665 ?
O2 Cd1 N3 81.74(7) . 3_766 ?
O2 Cd1 C1 27.71(7) . . ?
O2 Cd1 C6 106.04(7) . 4_665 ?
O1 Cd1 C1 27.56(7) . . ?
O1 Cd1 C6 113.89(7) . 4_665 ?
O4 Cd1 O1 85.83(7) 4_665 . ?
O4 Cd1 O3 56.19(6) 4_665 4_665 ?
O4 Cd1 N3 134.34(7) 4_665 3_766 ?
O4 Cd1 C1 88.69(7) 4_665 . ?
O4 Cd1 C6 28.08(7) 4_665 4_665 ?
O3 Cd1 O1 142.01(7) 4_665 . ?
O3 Cd1 N3 88.60(7) 4_665 3_766 ?
O3 Cd1 C1 136.88(7) 4_665 . ?
O3 Cd1 C6 28.18(7) 4_665 4_665 ?
N1 Cd1 O2 136.65(7) . . ?
N1 Cd1 O1 96.16(6) . . ?
N1 Cd1 O4 120.96(7) . 4_665 ?
N1 Cd1 O3 102.59(7) . 4_665 ?
N1 Cd1 N3 92.20(7) . 3_766 ?
N1 Cd1 C1 117.88(7) . . ?
N1 Cd1 C6 115.93(7) . 4_665 ?
N3 Cd1 O1 123.65(7) 3_766 . ?
N3 Cd1 C1 103.30(7) 3_766 . ?
N3 Cd1 C6 111.69(7) 3_766 4_665 ?
C6 Cd1 C1 112.86(7) 4_665 . ?
C2 S1 C5 91.32(12) . . ?
C1 O2 Cd1 94.51(14) . . ?
C1 O1 Cd1 87.51(15) . . ?
C6 O4 Cd1 91.04(15) . 4_566 ?
C6 O3 Cd1 90.13(15) . 4_566 ?
C13 N2 C12 107.58(18) . . ?
C13 N2 C17 127.7(2) . . ?
C12 N2 C17 123.9(2) . . ?
C13 N1 Cd1 129.97(15) . . ?
C13 N1 C7 106.50(19) . . ?
C7 N1 Cd1 120.35(14) . . ?
C21 N3 Cd1 125.92(17) . 3_766 ?
C20 N3 Cd1 117.39(16) . 3_766 ?
C20 N3 C21 116.6(2) . . ?
C1 C2 S1 119.01(18) . . ?
C3 C2 S1 111.47(17) . . ?
C3 C2 C1 129.4(2) . . ?
N2 C13 C14 122.2(2) . . ?
N1 C13 N2 111.27(19) . . ?
N1 C13 C14 126.3(2) . . ?
C12 C7 N1 108.75(19) . . ?
C8 C7 N1 130.9(2) . . ?
C8 C7 C12 120.3(2) . . ?
O2 C1 Cd1 57.78(12) . . ?
O2 C1 C2 117.3(2) . . ?
O1 C1 Cd1 64.93(13) . . ?
O1 C1 O2 122.7(2) . . ?
O1 C1 C2 120.0(2) . . ?
C2 C1 Cd1 174.79(18) . . ?
N2 C12 C7 105.9(2) . . ?
C11 C12 N2 131.4(2) . . ?
C11 C12 C7 122.7(2) . . ?
C9 C8 C7 117.0(3) . . ?
C2 C3 C4 112.8(2) . . ?
C22 C18 C17 120.9(2) . . ?
C22 C18 C19 116.7(2) . . ?
C19 C18 C17 122.5(2) . . ?
C5 C4 C3 112.6(2) . . ?
C13 C14 C15 116.81(19) . . ?
O4 C6 Cd1 60.87(12) . 4_566 ?
O4 C6 O3 122.3(2) . . ?
O4 C6 C5 119.0(2) . . ?
O3 C6 Cd1 61.68(12) . 4_566 ?
O3 C6 C5 118.7(2) . . ?
C5 C6 Cd1 174.03(17) . 4_566 ?
C4 C5 S1 111.76(17) . . ?
C4 C5 C6 127.8(2) . . ?
C6 C5 S1 120.42(18) . . ?
C16 C16 C15 113.7(3) 3_765 . ?
C10 C11 C12 116.3(2) . . ?
N2 C17 C18 111.92(18) . . ?
C16 C15 C14 112.5(2) . . ?
C18 C22 C21 120.4(2) . . ?
C8 C9 C10 122.1(3) . . ?
C11 C10 C9 121.6(2) . . ?
C20 C19 C18 119.3(2) . . ?
N3 C21 C22 122.7(2) . . ?
N3 C20 C19 124.3(2) . . ?

loop_
_geom_bond_atom_site_label_1
_geom_bond_atom_site_label_2
_geom_bond_distance
_geom_bond_site_symmetry_2
_geom_bond_publ_flag
Cd1 O2 2.2934(17) . ?
Cd1 O1 2.450(2) . ?
Cd1 O4 2.3293(18) 4_665 ?
Cd1 O3 2.3471(18) 4_665 ?
Cd1 N1 2.270(2) . ?
Cd1 N3 2.370(2) 3_766 ?
Cd1 C1 2.702(2) . ?
Cd1 C6 2.666(2) 4_665 ?
S1 C2 1.716(2) . ?
S1 C5 1.718(2) . ?
O2 C1 1.260(3) . ?
O1 C1 1.251(3) . ?
O4 C6 1.255(3) . ?
O3 C6 1.259(3) . ?
N2 C13 1.365(3) . ?
N2 C12 1.391(3) . ?
N2 C17 1.458(3) . ?
N1 C13 1.329(3) . ?
N1 C7 1.398(3) . ?
N3 C21 1.335(3) . ?
N3 C20 1.319(3) . ?
C2 C1 1.481(3) . ?
C2 C3 1.364(3) . ?
C13 C14 1.496(3) . ?
C7 C12 1.394(3) . ?
C7 C8 1.393(3) . ?
C12 C11 1.387(3) . ?
C8 C9 1.381(4) . ?
C3 C4 1.405(3) . ?
C18 C17 1.512(3) . ?
C18 C22 1.372(3) . ?
C18 C19 1.382(3) . ?
C4 C5 1.358(3) . ?
C14 C15 1.529(3) . ?
C6 C5 1.474(3) . ?
C16 C16 1.520(5) 3_765 ?
C16 C15 1.526(3) . ?
C11 C10 1.380(4) . ?
C22 C21 1.380(3) . ?
C9 C10 1.391(4) . ?
C19 C20 1.374(4) . ?
